data_7017149
loop_
_publ_author_name
'Caballero, Ana B.'
'Maclaren, Jana K.'
'Rodr\'iguez-Di\'eguez, Antonio'
'Vidal, Isaac'
'Dobado, Jose A.'
'Salas, Juan M.'
'Janiak, Christoph'

_publ_section_title
;
 Dinuclear silver(i) complexes for the design of metal-ligand networks
 based on triazolopyrimidines.
;
_journal_issue 44
_journal_name_full 'Dalton transactions (Cambridge, England : 2003)'
_journal_page_first 11845
_journal_page_last 11855
_journal_paper_doi 10.1039/c1dt10603a
_journal_volume 40
_journal_year 2011
_chemical_formula_moiety 'C10 H10 Ag2 N10, 2(Cl O4) '
_chemical_formula_sum 'C10 H10 Ag2 Cl2 N10 O8'
_chemical_formula_weight 684.92
_chemical_name_common
;(bis(mu-7-amine-1,2,4-triazolo(1,5-a)pyrimidine)disilver(i))
bis(perchlorate)
;
_chemical_name_systematic
;
[bis(\m-7-amine-1,2,4-triazolo[1,5-a]pyrimidine)disilver(I)]
bis(perchlorate)
;
_space_group_IT_number 2
_symmetry_cell_setting triclinic
_symmetry_space_group_name_Hall '-P 1'
_symmetry_space_group_name_H-M 'P -1'
_atom_sites_solution_hydrogens geom
_atom_sites_solution_primary direct
_atom_sites_solution_secondary difmap
_audit_creation_method SHELXL-97
_cell_angle_alpha 109.414(3)
_cell_angle_beta 91.774(3)
_cell_angle_gamma 102.566(3)
_cell_formula_units_Z 1
_cell_length_a 5.7889(15)
_cell_length_b 8.389(2)
_cell_length_c 10.138(3)
_cell_measurement_reflns_used 2206
_cell_measurement_temperature 113(2)
_cell_measurement_theta_max 26.855
_cell_measurement_theta_min 2.653
_cell_volume 450.4(2)
_computing_cell_refinement 'Fsproc, CrystalClear (Rigaku, 2007)'
_computing_data_collection 'd*trek, CrystalClear (Rigaku, 2007)'
_computing_data_reduction 'Fsproc, CrystalClear (Rigaku, 2007)'
_computing_molecular_graphics 'DIAMOND (Crystal Impact, 2009)'
_computing_structure_refinement 'SHELXL97 (Sheldrick, 2008)'
_computing_structure_solution 'SHELXS97 (Sheldrick, 2008)'
_diffrn_ambient_temperature 113(2)
_diffrn_measured_fraction_theta_full 0.998
_diffrn_measured_fraction_theta_max 0.998
_diffrn_measurement_device_type 'Rigaku R-axis Spider Image plate detector'
_diffrn_measurement_method '\w scans'
_diffrn_radiation_monochromator graphite
_diffrn_radiation_source 'fine-focus sealed tube'
_diffrn_radiation_type MoK\a
_diffrn_radiation_wavelength 0.71073
_diffrn_reflns_av_R_equivalents 0.0306
_diffrn_reflns_av_sigmaI/netI 0.0373
_diffrn_reflns_limit_h_max 6
_diffrn_reflns_limit_h_min -6
_diffrn_reflns_limit_k_max 9
_diffrn_reflns_limit_k_min -9
_diffrn_reflns_limit_l_max 12
_diffrn_reflns_limit_l_min -12
_diffrn_reflns_number 4319
_diffrn_reflns_theta_full 25.00
_diffrn_reflns_theta_max 25.00
_diffrn_reflns_theta_min 2.14
_exptl_absorpt_coefficient_mu 2.543
_exptl_absorpt_correction_T_max 0.6864
_exptl_absorpt_correction_T_min 0.4966
_exptl_absorpt_correction_type multi-scan
_exptl_absorpt_process_details '(<i>ABSCOR</i>; Higashi, 1995)'
_exptl_crystal_colour colourless
_exptl_crystal_density_diffrn 2.525
_exptl_crystal_density_method 'not measured'
_exptl_crystal_description prismatic
_exptl_crystal_F_000 332
_exptl_crystal_size_max 0.32
_exptl_crystal_size_mid 0.18
_exptl_crystal_size_min 0.16
_refine_diff_density_max 1.403
_refine_diff_density_min -1.012
_refine_diff_density_rms 0.178
_refine_ls_extinction_method none
_refine_ls_goodness_of_fit_ref 1.102
_refine_ls_hydrogen_treatment mixed
_refine_ls_matrix_type full
_refine_ls_number_parameters 153
_refine_ls_number_reflns 1575
_refine_ls_number_restraints 0
_refine_ls_restrained_S_all 1.102
_refine_ls_R_factor_all 0.0434
_refine_ls_R_factor_gt 0.0396
_refine_ls_shift/su_max 0.000
_refine_ls_shift/su_mean 0.000
_refine_ls_structure_factor_coef Fsqd
_refine_ls_weighting_details 'calc w=1/[\s^2^(Fo^2^)+(0.0637P)^2^+0.7405P] where P=(Fo^2^+2Fc^2^)/3'
_refine_ls_weighting_scheme calc
_refine_ls_wR_factor_gt 0.1014
_refine_ls_wR_factor_ref 0.1034
_reflns_number_gt 1450
_reflns_number_total 1575
_reflns_threshold_expression >2sigma(I)
_cod_data_source_file c1dt10603a.txt
_cod_data_source_block an93
_cod_original_sg_symbol_H-M P-1
_cod_database_code 7017149

loop_
_symmetry_equiv_pos_as_xyz
'x, y, z'
'-x, -y, -z'

loop_
_atom_site_label
_atom_site_type_symbol
_atom_site_fract_x
_atom_site_fract_y
_atom_site_fract_z
_atom_site_U_iso_or_equiv
_atom_site_adp_type
_atom_site_occupancy
_atom_site_symmetry_multiplicity
_atom_site_calc_flag
_atom_site_refinement_flags
Ag Ag 0.49054(7) 0.56828(5) 0.38359(4) 0.0292(2) Uani 1 1 d .
Cl Cl 0.5676(2) 0.80527(17) 0.17999(13) 0.0262(3) Uani 1 1 d .
C2 C 0.0975(9) 0.7806(7) 0.4737(6) 0.0269(12) Uani 1 1 d .
H2 H 0.1030 0.8062 0.3912 0.032 Uiso 1 1 calc R
C3A C 0.1864(9) 0.6727(7) 0.6262(6) 0.0266(12) Uani 1 1 d .
C5 C 0.1753(10) 0.6090(7) 0.8237(6) 0.0268(12) Uani 1 1 d .
H5 H 0.2264 0.5548 0.8816 0.032 Uiso 1 1 calc R
C6 C 0.0128(10) 0.7035(7) 0.8675(6) 0.0275(12) Uani 1 1 d .
H6 H -0.0453 0.7087 0.9529 0.033 Uiso 1 1 calc R
C7 C -0.0712(11) 0.7926(8) 0.7919(6) 0.0355(14) Uani 1 1 d .
N1 N -0.0449(8) 0.8384(6) 0.5670(5) 0.0286(10) Uani 1 1 d .
N3 N 0.2347(8) 0.6831(6) 0.5018(5) 0.0264(10) Uani 1 1 d .
N4 N 0.2672(8) 0.5894(6) 0.6998(5) 0.0274(10) Uani 1 1 d .
N8 N 0.0198(9) 0.7701(7) 0.6686(5) 0.0369(13) Uani 1 1 d .
N71 N -0.2300(9) 0.8892(7) 0.8175(7) 0.0361(13) Uani 1 1 d .
O1 O 0.4043(8) 0.6405(6) 0.1479(5) 0.0432(11) Uani 1 1 d .
O2 O 0.5154(7) 0.9276(6) 0.3068(4) 0.0378(10) Uani 1 1 d .
O3 O 0.5481(8) 0.8699(6) 0.0675(4) 0.0357(10) Uani 1 1 d .
O4 O 0.8043(7) 0.7868(6) 0.2000(4) 0.0378(10) Uani 1 1 d .
H72 H -0.281(16) 0.923(13) 0.753(9) 0.08(3) Uiso 1 1 d .
H71 H -0.310(16) 0.884(12) 0.884(10) 0.08(3) Uiso 1 1 d .

loop_
_atom_site_aniso_label
_atom_site_aniso_U_11
_atom_site_aniso_U_22
_atom_site_aniso_U_33
_atom_site_aniso_U_23
_atom_site_aniso_U_13
_atom_site_aniso_U_12
Ag 0.0304(3) 0.0329(3) 0.0229(3) 0.00412(19) 0.01018(18) 0.0127(2)
Cl 0.0296(7) 0.0273(7) 0.0206(7) 0.0058(5) 0.0062(5) 0.0080(5)
C2 0.026(3) 0.034(3) 0.020(3) 0.007(2) 0.006(2) 0.009(2)
C3A 0.021(3) 0.026(3) 0.026(3) -0.002(2) 0.005(2) 0.008(2)
C5 0.032(3) 0.026(3) 0.016(3) 0.002(2) 0.008(2) 0.004(2)
C6 0.030(3) 0.029(3) 0.022(3) 0.007(2) 0.010(2) 0.004(2)
C7 0.034(3) 0.037(3) 0.029(3) 0.005(3) 0.010(2) 0.004(3)
N1 0.033(3) 0.032(3) 0.023(2) 0.011(2) 0.0064(19) 0.009(2)
N3 0.023(2) 0.030(3) 0.022(2) 0.0030(19) 0.0035(18) 0.007(2)
N4 0.028(2) 0.029(3) 0.020(2) 0.0009(19) 0.0077(19) 0.009(2)
N8 0.028(3) 0.035(3) 0.035(3) -0.004(2) 0.010(2) 0.005(2)
N71 0.031(3) 0.031(3) 0.048(4) 0.009(3) 0.022(3) 0.014(2)
O1 0.050(3) 0.034(2) 0.034(2) 0.0079(19) -0.001(2) -0.004(2)
O2 0.035(2) 0.045(3) 0.024(2) -0.0007(18) 0.0115(17) 0.0105(19)
O3 0.042(2) 0.043(2) 0.030(2) 0.0175(19) 0.0109(18) 0.019(2)
O4 0.036(2) 0.040(2) 0.033(2) 0.0035(19) 0.0043(18) 0.0166(19)

loop_
_atom_type_symbol
_atom_type_description
_atom_type_scat_dispersion_real
_atom_type_scat_dispersion_imag
_atom_type_scat_source
C C 0.0033 0.0016 'International Tables Vol C Tables 4.2.6.8 and 6.1.1.4'
H H 0.0000 0.0000 'International Tables Vol C Tables 4.2.6.8 and 6.1.1.4'
N N 0.0061 0.0033 'International Tables Vol C Tables 4.2.6.8 and 6.1.1.4'
O O 0.0106 0.0060 'International Tables Vol C Tables 4.2.6.8 and 6.1.1.4'
Ag Ag -0.8971 1.1015 'International Tables Vol C Tables 4.2.6.8 and 6.1.1.4'
Cl Cl 0.1484 0.1585 'International Tables Vol C Tables 4.2.6.8 and 6.1.1.4'

loop_
_geom_angle_atom_site_label_1
_geom_angle_atom_site_label_2
_geom_angle_atom_site_label_3
_geom_angle
_geom_angle_site_symmetry_1
_geom_angle_site_symmetry_3
N3 Ag N4 164.43(18) . 2_666
N3 Ag Ag 81.07(13) . 2_666
N4 Ag Ag 83.90(13) 2_666 2_666
O1 Cl O3 110.0(3) . .
O1 Cl O4 109.3(3) . .
O3 Cl O4 109.5(3) . .
O1 Cl O2 109.8(3) . .
O3 Cl O2 108.8(3) . .
O4 Cl O2 109.4(2) . .
N1 C2 N3 117.6(5) . .
N4 C3A N3 130.8(5) . .
N4 C3A N8 124.0(5) . .
N3 C3A N8 105.2(5) . .
C6 C5 N4 123.3(5) . .
C5 C6 C7 123.3(5) . .
N71 C7 N8 115.9(6) . .
N71 C7 C6 131.5(6) . .
N8 C7 C6 112.6(5) . .
C2 N1 N8 98.6(4) . .
C3A N3 C2 106.2(4) . .
C3A N3 Ag 123.8(4) . .
C2 N3 Ag 130.0(4) . .
C3A N4 C5 113.9(5) . .
C3A N4 Ag 120.1(3) . 2_666
C5 N4 Ag 126.0(4) . 2_666
C7 N8 C3A 122.9(6) . .
C7 N8 N1 124.7(5) . .
C3A N8 N1 112.4(5) . .

loop_
_geom_bond_atom_site_label_1
_geom_bond_atom_site_label_2
_geom_bond_distance
_geom_bond_site_symmetry_2
Ag N3 2.126(4) .
Ag N4 2.137(4) 2_666
Ag Ag 2.9549(10) 2_666
Cl O1 1.423(5) .
Cl O3 1.427(4) .
Cl O4 1.428(4) .
Cl O2 1.442(4) .
C2 N1 1.314(7) .
C2 N3 1.344(7) .
C3A N4 1.316(7) .
C3A N3 1.327(7) .
C3A N8 1.385(7) .
C5 C6 1.351(8) .
C5 N4 1.353(7) .
C6 C7 1.378(9) .
C7 N71 1.330(8) .
C7 N8 1.342(8) .
N1 N8 1.411(7) .
N4 Ag 2.137(4) 2_666
